data_1507422
loop_
_publ_author_name
'Moreau, Gilles'
'Scopelliti, Rosario'
'Helm, Lothar'
'Purans, Juris'
'Merbach, Andr\'e E.'

_publ_section_title
;
 Solution X-ray Absorption Fine Structure Study of the Eu2+and
 Sr2+Ions:&#x00A0; Unexpected Solvent and Metal Ion Dependencies of the
 Solvation Numbers
;
_journal_issue 41
_journal_name_full 'The Journal of Physical Chemistry A'
_journal_page_first 9612
_journal_paper_doi 10.1021/jp026061w
_journal_volume 106
_journal_year 2002
_chemical_formula_sum 'C6 H12 F6 O8 S4 Sr'
_chemical_formula_weight 542.02
_chemical_name_systematic
; 
 ? 
;
_space_group_IT_number 15
_symmetry_cell_setting monoclinic
_symmetry_space_group_name_Hall '-I 2ya'
_symmetry_space_group_name_H-M 'I 1 2/a 1'
_atom_sites_solution_hydrogens geom
_atom_sites_solution_primary direct
_atom_sites_solution_secondary difmap
_audit_creation_method SHELXL-97
_cell_angle_alpha 90.00
_cell_angle_beta 93.263(12)
_cell_angle_gamma 90.00
_cell_formula_units_Z 4
_cell_length_a 8.4221(13)
_cell_length_b 11.5766(16)
_cell_length_c 18.420(3)
_cell_measurement_reflns_used 2536
_cell_measurement_temperature 143(2)
_cell_measurement_theta_max 27.83005
_cell_measurement_theta_min 2.07145
_cell_volume 1793.0(5)
_computing_cell_refinement 'Oxford Diffraction CrysAlis RED, 1.6.9 beta, 2'
_computing_data_collection 'Oxford Diffraction CrysAlis CCD, 1.6.9 beta, 2'
_computing_data_reduction 'Oxford Diffraction CrysAlis RED, 1.6.9 beta, 2'
_computing_molecular_graphics 'Bruker SHELXTL'
_computing_publication_material 'Bruker SHELXTL'
_computing_structure_refinement 'SHELXL-97 (Sheldrick, 1997)'
_computing_structure_solution SIR97
_diffrn_ambient_temperature 143(2)
_diffrn_measured_fraction_theta_full 0.956
_diffrn_measured_fraction_theta_max 0.956
_diffrn_measurement_device_type 'Oxford Diffraction Km4CCD/Sapphire'
_diffrn_measurement_method 'phi and omega scans'
_diffrn_radiation_monochromator graphite
_diffrn_radiation_source 'fine-focus sealed tube'
_diffrn_radiation_type MoK\a
_diffrn_radiation_wavelength 0.71073
_diffrn_reflns_av_R_equivalents 0.1198
_diffrn_reflns_av_sigmaI/netI 0.0964
_diffrn_reflns_limit_h_max 8
_diffrn_reflns_limit_h_min -9
_diffrn_reflns_limit_k_max 13
_diffrn_reflns_limit_k_min -13
_diffrn_reflns_limit_l_max 21
_diffrn_reflns_limit_l_min -21
_diffrn_reflns_number 5084
_diffrn_reflns_theta_full 25.03
_diffrn_reflns_theta_max 25.03
_diffrn_reflns_theta_min 3.52
_exptl_absorpt_coefficient_mu 3.564
_exptl_absorpt_correction_T_max 0.7360
_exptl_absorpt_correction_T_min 0.2930
_exptl_absorpt_correction_type refdelf
_exptl_absorpt_process_details
; 
(See: Walker, N. & Stuart, D. (1983) Acta Cryst. A39, 158-166) 
;
_exptl_crystal_colour colourless
_exptl_crystal_density_diffrn 2.008
_exptl_crystal_density_method 'not measured'
_exptl_crystal_description prismatic
_exptl_crystal_F_000 1072
_exptl_crystal_size_max 0.26
_exptl_crystal_size_mid 0.22
_exptl_crystal_size_min 0.16
_refine_diff_density_max 3.112
_refine_diff_density_min -1.315
_refine_diff_density_rms 0.254
_refine_ls_extinction_coef 0.0009(11)
_refine_ls_extinction_expression Fc^*^=kFc[1+0.001xFc^2^\l^3^/sin(2\q)]^-1/4^
_refine_ls_extinction_method SHELXL
_refine_ls_goodness_of_fit_ref 1.179
_refine_ls_hydrogen_treatment mixed
_refine_ls_matrix_type full
_refine_ls_number_parameters 115
_refine_ls_number_reflns 1512
_refine_ls_number_restraints 0
_refine_ls_restrained_S_all 1.179
_refine_ls_R_factor_all 0.1036
_refine_ls_R_factor_gt 0.0919
_refine_ls_shift/su_max 0.000
_refine_ls_shift/su_mean 0.000
_refine_ls_structure_factor_coef Fsqd
_refine_ls_weighting_details 'calc w=1/[\s^2^(Fo^2^)+(0.1261P)^2^+40.7879P] where P=(Fo^2^+2Fc^2^)/3'
_refine_ls_weighting_scheme calc
_refine_ls_wR_factor_gt 0.2559
_refine_ls_wR_factor_ref 0.2626
_reflns_number_gt 1165
_reflns_number_total 1512
_reflns_threshold_expression >2sigma(I)
_cod_data_source_file jp026061wsi20020809_051619.cif
_cod_data_source_block Sr(DMSO)2(O3SCF3)2_(143_K)
_cod_depositor_comments
;
The following automatic conversions were performed:

'_symmetry_cell_setting' value 'Monoclinic' changed to 'monoclinic'
according to /home/saulius/struct/CIF-dictionaries/cif_core.dic
dictionary named 'cif_core.dic' version 2.4.1 from 2010-06-29.

Automatic conversion script
Id: cif_fix_values 1715 2011-07-08 13:25:40Z adriana 
;
_cod_original_cell_volume 1793.0(4)
_cod_original_sg_symbol_H-M I2/a
_cod_database_code 1507422

loop_
_symmetry_equiv_pos_as_xyz
'x, y, z'
'-x+1/2, y, -z'
'x+1/2, y+1/2, z+1/2'
'-x+1, y+1/2, -z+1/2'
'-x, -y, -z'
'x-1/2, -y, z'
'-x+1/2, -y+1/2, -z+1/2'
'x, -y+1/2, z+1/2'

loop_
_atom_site_label
_atom_site_type_symbol
_atom_site_fract_x
_atom_site_fract_y
_atom_site_fract_z
_atom_site_U_iso_or_equiv
_atom_site_adp_type
_atom_site_occupancy
_atom_site_symmetry_multiplicity
_atom_site_calc_flag
_atom_site_refinement_flags
Sr1 Sr 0.2500 -0.00754(12) 0.0000 0.0179(6) Uani 1 2 d S
S1 S 0.0250(4) 0.2165(2) 0.10478(16) 0.0199(8) Uani 1 1 d .
S2 S 0.5163(4) -0.1198(3) -0.15246(16) 0.0248(9) Uani 1 1 d .
F1 F -0.0902(10) 0.4264(6) 0.1074(5) 0.044(2) Uani 1 1 d .
F2 F 0.1619(11) 0.4158(7) 0.1338(7) 0.066(3) Uani 1 1 d .
F3 F 0.0752(14) 0.3975(8) 0.0230(6) 0.066(3) Uani 1 1 d .
O1 O 0.1672(10) 0.1714(7) 0.0723(5) 0.0245(19) Uani 1 1 d .
O2 O 0.0221(11) 0.2033(7) 0.1829(5) 0.029(2) Uani 1 1 d .
O3 O -0.1219(10) 0.1859(7) 0.0654(5) 0.031(2) Uani 1 1 d .
O4 O 0.4932(9) -0.0600(7) -0.0786(4) 0.0199(18) Uani 1 1 d .
C1 C 0.0434(17) 0.3742(11) 0.0915(8) 0.031(3) Uani 1 1 d .
C2 C 0.3438(16) -0.0814(11) -0.2097(7) 0.032(3) Uani 1 1 d .
H2A H 0.2474 -0.1026 -0.1855 0.048 Uiso 1 1 calc R
H2B H 0.3463 -0.1229 -0.2561 0.048 Uiso 1 1 calc R
H2C H 0.3440 0.0020 -0.2188 0.048 Uiso 1 1 calc R
C3 C 0.4742(17) -0.2696(11) -0.1383(8) 0.033(3) Uani 1 1 d .
H3A H 0.5620 -0.3048 -0.1089 0.049 Uiso 1 1 calc R
H3B H 0.4618 -0.3090 -0.1853 0.049 Uiso 1 1 calc R
H3C H 0.3756 -0.2769 -0.1128 0.049 Uiso 1 1 calc R

loop_
_atom_site_aniso_label
_atom_site_aniso_U_11
_atom_site_aniso_U_22
_atom_site_aniso_U_33
_atom_site_aniso_U_23
_atom_site_aniso_U_13
_atom_site_aniso_U_12
Sr1 0.0138(10) 0.0199(9) 0.0202(9) 0.000 0.0033(6) 0.000
S1 0.0202(18) 0.0179(14) 0.0219(16) 0.0001(11) 0.0058(12) 0.0004(11)
S2 0.033(2) 0.0231(16) 0.0191(16) -0.0029(12) 0.0064(13) -0.0011(12)
F1 0.041(5) 0.025(4) 0.068(6) -0.001(4) 0.022(4) 0.008(3)
F2 0.046(6) 0.023(4) 0.131(10) -0.025(5) 0.009(6) -0.012(4)
F3 0.096(8) 0.039(5) 0.066(6) 0.022(5) 0.045(6) 0.016(5)
O1 0.021(5) 0.021(4) 0.031(5) 0.000(4) 0.003(4) -0.001(3)
O2 0.034(6) 0.029(5) 0.025(5) -0.001(4) 0.007(4) 0.002(4)
O3 0.025(5) 0.023(4) 0.044(6) -0.006(4) 0.000(4) -0.003(4)
O4 0.019(5) 0.026(4) 0.016(4) -0.005(3) 0.006(3) 0.000(3)
C1 0.033(8) 0.020(6) 0.041(8) 0.002(5) 0.013(6) 0.001(5)
C2 0.028(8) 0.033(7) 0.037(8) 0.006(6) 0.008(6) 0.001(6)
C3 0.030(8) 0.031(7) 0.038(8) -0.003(6) 0.006(6) 0.003(6)

loop_
_atom_type_symbol
_atom_type_description
_atom_type_scat_dispersion_real
_atom_type_scat_dispersion_imag
_atom_type_scat_source
C C 0.0033 0.0016 'International Tables Vol C Tables 4.2.6.8 and 6.1.1.4'
H H 0.0000 0.0000 'International Tables Vol C Tables 4.2.6.8 and 6.1.1.4'
O O 0.0106 0.0060 'International Tables Vol C Tables 4.2.6.8 and 6.1.1.4'
F F 0.0171 0.0103 'International Tables Vol C Tables 4.2.6.8 and 6.1.1.4'
S S 0.1246 0.1234 'International Tables Vol C Tables 4.2.6.8 and 6.1.1.4'
Sr Sr -1.5307 3.2498 'International Tables Vol C Tables 4.2.6.8 and 6.1.1.4'

loop_
_geom_angle_atom_site_label_1
_geom_angle_atom_site_label_2
_geom_angle_atom_site_label_3
_geom_angle
_geom_angle_site_symmetry_1
_geom_angle_site_symmetry_3
O1 Sr1 O1 73.2(4) . 2
O1 Sr1 O3 139.6(3) . 5
O1 Sr1 O3 121.1(3) 2 5
O1 Sr1 O3 121.1(3) . 6_655
O1 Sr1 O3 139.6(3) 2 6_655
O3 Sr1 O3 74.5(4) 5 6_655
O1 Sr1 O4 70.2(3) . 2
O1 Sr1 O4 135.0(2) 2 2
O3 Sr1 O4 75.9(3) 5 2
O3 Sr1 O4 83.0(3) 6_655 2
O1 Sr1 O4 135.0(2) . .
O1 Sr1 O4 70.2(3) 2 .
O3 Sr1 O4 83.0(3) 5 .
O3 Sr1 O4 75.9(3) 6_655 .
O4 Sr1 O4 153.4(4) 2 .
O1 Sr1 O4 73.6(2) . 5_655
O1 Sr1 O4 79.0(2) 2 5_655
O3 Sr1 O4 142.5(3) 5 5_655
O3 Sr1 O4 71.1(3) 6_655 5_655
O4 Sr1 O4 113.7(3) 2 5_655
O4 Sr1 O4 74.6(3) . 5_655
O1 Sr1 O4 79.0(2) . 6
O1 Sr1 O4 73.6(2) 2 6
O3 Sr1 O4 71.1(3) 5 6
O3 Sr1 O4 142.5(3) 6_655 6
O4 Sr1 O4 74.6(3) 2 6
O4 Sr1 O4 113.7(3) . 6
O4 Sr1 O4 145.7(3) 5_655 6
O1 Sr1 S2 55.13(19) . 5_655
O1 Sr1 S2 85.58(19) 2 5_655
O3 Sr1 S2 150.6(2) 5 5_655
O3 Sr1 S2 76.8(2) 6_655 5_655
O4 Sr1 S2 94.13(18) 2 5_655
O4 Sr1 S2 96.53(18) . 5_655
O4 Sr1 S2 21.96(17) 5_655 5_655
O4 Sr1 S2 133.55(18) 6 5_655
O1 Sr1 S2 85.58(19) . 6
O1 Sr1 S2 55.13(19) 2 6
O3 Sr1 S2 76.8(2) 5 6
O3 Sr1 S2 150.6(2) 6_655 6
O4 Sr1 S2 96.53(18) 2 6
O4 Sr1 S2 94.13(18) . 6
O4 Sr1 S2 133.55(18) 5_655 6
O4 Sr1 S2 21.96(17) 6 6
S2 Sr1 S2 132.34(10) 5_655 6
O1 Sr1 Sr1 105.44(18) . 5_655
O1 Sr1 Sr1 70.56(18) 2 5_655
O3 Sr1 Sr1 115.0(2) 5 5_655
O3 Sr1 Sr1 69.1(2) 6_655 5_655
O4 Sr1 Sr1 144.50(17) 2 5_655
O4 Sr1 Sr1 37.33(17) . 5_655
O4 Sr1 Sr1 37.25(16) 5_655 5_655
O4 Sr1 Sr1 140.50(16) 6 5_655
S2 Sr1 Sr1 59.20(5) 5_655 5_655
S2 Sr1 Sr1 118.59(6) 6 5_655
O1 Sr1 Sr1 70.56(18) . 5
O1 Sr1 Sr1 105.44(18) 2 5
O3 Sr1 Sr1 69.1(2) 5 5
O3 Sr1 Sr1 115.0(2) 6_655 5
O4 Sr1 Sr1 37.33(17) 2 5
O4 Sr1 Sr1 144.50(17) . 5
O4 Sr1 Sr1 140.50(16) 5_655 5
O4 Sr1 Sr1 37.25(16) 6 5
S2 Sr1 Sr1 118.59(6) 5_655 5
S2 Sr1 Sr1 59.20(5) 6 5
Sr1 Sr1 Sr1 175.25(8) 5_655 5
O3 S1 O2 114.3(6) . .
O3 S1 O1 113.9(5) . .
O2 S1 O1 115.4(5) . .
O3 S1 C1 104.6(6) . .
O2 S1 C1 103.9(6) . .
O1 S1 C1 102.8(6) . .
O4 S2 C3 105.6(6) . .
O4 S2 C2 105.5(6) . .
C3 S2 C2 99.4(6) . .
O4 S2 Sr1 39.8(3) . 5_655
C3 S2 Sr1 112.4(5) . 5_655
C2 S2 Sr1 137.2(5) . 5_655
S1 O1 Sr1 138.4(5) . .
S1 O3 Sr1 138.7(5) . 5
S2 O4 Sr1 136.3(5) . .
S2 O4 Sr1 118.2(4) . 5_655
Sr1 O4 Sr1 105.4(3) . 5_655
F2 C1 F1 109.0(11) . .
F2 C1 F3 107.4(12) . .
F1 C1 F3 109.6(12) . .
F2 C1 S1 110.4(9) . .
F1 C1 S1 110.0(9) . .
F3 C1 S1 110.3(9) . .

loop_
_geom_bond_atom_site_label_1
_geom_bond_atom_site_label_2
_geom_bond_distance
_geom_bond_site_symmetry_2
Sr1 O1 2.580(8) .
Sr1 O1 2.580(8) 2
Sr1 O3 2.595(8) 5
Sr1 O3 2.595(8) 6_655
Sr1 O4 2.646(8) 2
Sr1 O4 2.646(8) .
Sr1 O4 2.651(8) 5_655
Sr1 O4 2.651(8) 6
Sr1 S2 3.647(3) 5_655
Sr1 S2 3.647(3) 6
Sr1 Sr1 4.2147(7) 5_655
Sr1 Sr1 4.2147(7) 5
S1 O3 1.442(9) .
S1 O2 1.448(9) .
S1 O1 1.465(9) .
S1 C1 1.850(13) .
S2 O4 1.548(8) .
S2 C3 1.793(14) .
S2 C2 1.802(14) .
S2 Sr1 3.647(3) 5_655
F1 C1 1.324(16) .
F2 C1 1.321(17) .
F3 C1 1.333(16) .
O3 Sr1 2.595(8) 5
O4 Sr1 2.651(8) 5_655
